data_7708147
loop_
_publ_author_name
'Guschlbauer, Jannick'
'Vollgraff, Tobias'
'Xie, Xiulan'
'Fetoh, Ahmed'
'Sundermeyer, J\"org'

_publ_section_title
;
 Heavy silylchalcogenido lanthanates synthesis
 Ph<sub>4</sub>P[Cp<sub>3</sub>La-ESiMe<sub>3</sub>] (E = S, Se, and Te)
 <i>via</i> fluoride-induced demethylation of dimethylcarbonate to
 Ph<sub>4</sub>P[OCO<sub>2</sub>Me] key intermediate.
;
_journal_issue 37
_journal_name_full 'Dalton transactions (Cambridge, England : 2003)'
_journal_page_first 13103
_journal_page_last 13111
_journal_paper_doi 10.1039/d1dt02000e
_journal_volume 50
_journal_year 2021
_chemical_formula_moiety 'C24 H20 F P'
_chemical_formula_sum 'C24 H20 F P'
_chemical_formula_weight 358.37
_space_group_crystal_system monoclinic
_space_group_IT_number 14
_space_group_name_Hall '-P 2yn'
_space_group_name_H-M_alt 'P 1 21/n 1'
_atom_sites_solution_hydrogens geom
_atom_sites_solution_primary direct
_atom_sites_solution_secondary difmap
_audit_creation_method SHELXL-2017/1
_audit_update_record
;
2021-05-31 deposited with the CCDC.	2021-08-25 downloaded from the CCDC.
;
_cell_angle_alpha 90
_cell_angle_beta 90.900(3)
_cell_angle_gamma 90
_cell_formula_units_Z 4
_cell_length_a 9.7884(4)
_cell_length_b 18.6328(6)
_cell_length_c 10.2715(4)
_cell_measurement_reflns_used 18175
_cell_measurement_temperature 100(2)
_cell_measurement_theta_max 74.77
_cell_measurement_theta_min 4.75
_cell_volume 1873.14(12)
_computing_cell_refinement
; 
X-Area Recipe 1.33.0.0 (STOE, 2015)
;
_computing_data_collection
; 
X-Area Pilatus3_SV 1.31.127.0 (STOE, 2016)
;
_computing_data_reduction
; 
X-Area Integrate 1.71.0.0 (STOE, 2016)
X-Area LANA 1.68.2.0 (STOE, 2016)
;
_computing_molecular_graphics
'DIAMOND 4 (H. Putz, K. Brandenburg, Crystal Impact GbR, Kreuzherrenstr. 102, 53227 Bonn, Germany)'
_computing_publication_material
; 
'WinGX 2014.1 (L.J. Farrugia, J. Appl. Cryst. 2012, 45, 849-854)'
'enCIFer (F. H. Allen, O. Johnson, G. P. Shields, B. R. Smith, M. Towler, J. Appl. Cryst. 2004, 37, 335-338.)'
;
_computing_structure_refinement 'SHELXL-2017/1 (Sheldrick, 2017)'
_computing_structure_solution 'SHELXT (Sheldrick, G. M. (2015). Acta Cryst. A71, 3-8.)'
_diffrn_ambient_temperature 100(2)
_diffrn_detector_area_resol_mean 5.81
_diffrn_measured_fraction_theta_full 0.998
_diffrn_measured_fraction_theta_max 0.998
_diffrn_measurement_device_type 'STOE STADIVARI'
_diffrn_measurement_method 'rotation method, \w scans'
_diffrn_radiation_type CuK\a
_diffrn_radiation_wavelength 1.54178
_diffrn_reflns_av_R_equivalents 0.0234
_diffrn_reflns_av_unetI/netI 0.0170
_diffrn_reflns_Laue_measured_fraction_full 0.998
_diffrn_reflns_Laue_measured_fraction_max 0.998
_diffrn_reflns_limit_h_max 10
_diffrn_reflns_limit_h_min -11
_diffrn_reflns_limit_k_max 22
_diffrn_reflns_limit_k_min -11
_diffrn_reflns_limit_l_max 12
_diffrn_reflns_limit_l_min -10
_diffrn_reflns_number 13605
_diffrn_reflns_point_group_measured_fraction_full 0.998
_diffrn_reflns_point_group_measured_fraction_max 0.998
_diffrn_reflns_theta_full 66.499
_diffrn_reflns_theta_max 66.499
_diffrn_reflns_theta_min 4.746
_diffrn_source 'GeniX 3D HF Cu'
_exptl_absorpt_coefficient_mu 1.398
_exptl_absorpt_correction_T_max 0.8143
_exptl_absorpt_correction_T_min 0.3496
_exptl_absorpt_correction_type multi-scan
_exptl_absorpt_process_details
; 
STOE LANA, absorption correction by scaling of reflection intensities.
;
_exptl_crystal_colour colourless
_exptl_crystal_density_diffrn 1.271
_exptl_crystal_density_method 'not measured'
_exptl_crystal_description nugget
_exptl_crystal_F_000 752
_exptl_crystal_size_max 0.226
_exptl_crystal_size_mid 0.186
_exptl_crystal_size_min 0.155
_refine_diff_density_max 0.313
_refine_diff_density_min -0.348
_refine_diff_density_rms 0.044
_refine_ls_extinction_method none
_refine_ls_goodness_of_fit_ref 1.037
_refine_ls_hydrogen_treatment constr
_refine_ls_matrix_type full
_refine_ls_number_parameters 235
_refine_ls_number_reflns 3299
_refine_ls_number_restraints 0
_refine_ls_restrained_S_all 1.037
_refine_ls_R_factor_all 0.0339
_refine_ls_R_factor_gt 0.0312
_refine_ls_shift/su_max 0.000
_refine_ls_shift/su_mean 0.000
_refine_ls_structure_factor_coef Fsqd
_refine_ls_weighting_details 'w=1/[\s^2^(Fo^2^)+(0.0517P)^2^+0.7713P] where P=(Fo^2^+2Fc^2^)/3'
_refine_ls_weighting_scheme calc
_refine_ls_wR_factor_gt 0.0851
_refine_ls_wR_factor_ref 0.0866
_reflns_Friedel_coverage 0.000
_reflns_number_gt 3028
_reflns_number_total 3299
_reflns_threshold_expression 'I > 2\s(I)'
_cod_data_source_file d1dt02000e2.cif
_cod_data_source_block tvdpph4floesen
_cod_depositor_comments 'Adding full bibliography for 7708147--7708155.cif.'
_cod_original_sg_symbol_H-M 'P 21/n'
_cod_database_code 7708147
_shelx_shelxl_version_number 2017/1
_shelx_space_group_comment
; 
The symmetry employed for this shelxl refinement is uniquely defined 
by the following loop, which should always be used as a source of 
symmetry information in preference to the above space-group names. 
They are only intended as comments. 
;

loop_
_space_group_symop_operation_xyz
'x, y, z'
'-x+1/2, y+1/2, -z+1/2'
'-x, -y, -z'
'x-1/2, -y-1/2, z-1/2'

loop_
_atom_site_label
_atom_site_type_symbol
_atom_site_fract_x
_atom_site_fract_y
_atom_site_fract_z
_atom_site_U_iso_or_equiv
_atom_site_adp_type
_atom_site_occupancy
_atom_site_site_symmetry_order
_atom_site_calc_flag
_atom_site_refinement_flags_posn
_atom_site_refinement_flags_adp
_atom_site_refinement_flags_occupancy
_atom_site_disorder_assembly
_atom_site_disorder_group
P1 P 0.29672(3) 0.37829(2) 0.29209(3) 0.01154(11) Uani 1 1 d . . . . .
F1 F 0.33747(8) 0.28680(4) 0.27691(7) 0.01690(19) Uani 1 1 d . . . . .
C1 C 0.26156(13) 0.35742(7) 0.46361(13) 0.0142(3) Uani 1 1 d . . . . .
C2 C 0.18710(14) 0.29655(7) 0.49854(14) 0.0188(3) Uani 1 1 d . . . . .
H2 H 0.149713 0.267135 0.434099 0.023 Uiso 1 1 calc R U . . .
C3 C 0.16857(15) 0.27969(8) 0.62878(15) 0.0221(3) Uani 1 1 d . . . . .
H3 H 0.115847 0.240153 0.651033 0.027 Uiso 1 1 calc R U . . .
C4 C 0.22820(15) 0.32144(8) 0.72573(14) 0.0218(3) Uani 1 1 d . . . . .
H4 H 0.219596 0.308616 0.812714 0.026 Uiso 1 1 calc R U . . .
C5 C 0.30074(15) 0.38241(8) 0.69238(14) 0.0203(3) Uani 1 1 d . . . . .
H5 H 0.339955 0.410892 0.757248 0.024 Uiso 1 1 calc R U . . .
C6 C 0.31514(14) 0.40120(8) 0.56219(13) 0.0162(3) Uani 1 1 d . . . . .
H6 H 0.360795 0.443225 0.540690 0.019 Uiso 1 1 calc R U . . .
C7 C 0.25230(13) 0.47687(7) 0.31415(12) 0.0128(3) Uani 1 1 d . . . . .
C8 C 0.11850(14) 0.49462(7) 0.34899(13) 0.0153(3) Uani 1 1 d . . . . .
H8 H 0.054922 0.458052 0.359352 0.018 Uiso 1 1 calc R U . . .
C9 C 0.07840(15) 0.56496(8) 0.36837(13) 0.0179(3) Uani 1 1 d . . . . .
H9 H -0.011186 0.575184 0.390857 0.022 Uiso 1 1 calc R U . . .
C10 C 0.17243(16) 0.62049(7) 0.35416(13) 0.0198(3) Uani 1 1 d . . . . .
H10 H 0.146289 0.667916 0.366972 0.024 Uiso 1 1 calc R U . . .
C11 C 0.30499(15) 0.60409(8) 0.32078(14) 0.0197(3) Uani 1 1 d . . . . .
H11 H 0.368455 0.640813 0.311548 0.024 Uiso 1 1 calc R U . . .
C12 C 0.34468(14) 0.53329(7) 0.30082(13) 0.0160(3) Uani 1 1 d . . . . .
H12 H 0.434358 0.523409 0.278203 0.019 Uiso 1 1 calc R U . . .
C13 C 0.47321(14) 0.39390(7) 0.24438(13) 0.0140(3) Uani 1 1 d . . . . .
C14 C 0.57829(15) 0.39200(8) 0.33703(14) 0.0191(3) Uani 1 1 d . . . . .
H14 H 0.558955 0.381450 0.423294 0.023 Uiso 1 1 calc R U . . .
C15 C 0.71203(15) 0.40580(9) 0.30125(15) 0.0234(3) Uani 1 1 d . . . . .
H15 H 0.781539 0.405279 0.364011 0.028 Uiso 1 1 calc R U . . .
C16 C 0.74246(15) 0.42033(8) 0.17283(15) 0.0222(3) Uani 1 1 d . . . . .
H16 H 0.832088 0.429560 0.149198 0.027 Uiso 1 1 calc R U . . .
C17 C 0.63847(16) 0.42103(8) 0.07958(14) 0.0231(3) Uani 1 1 d . . . . .
H17 H 0.658655 0.430120 -0.007041 0.028 Uiso 1 1 calc R U . . .
C18 C 0.50399(15) 0.40817(8) 0.11509(14) 0.0199(3) Uani 1 1 d . . . . .
H18 H 0.434548 0.409125 0.052270 0.024 Uiso 1 1 calc R U . . .
C19 C 0.16904(13) 0.36447(7) 0.16159(13) 0.0140(3) Uani 1 1 d . . . . .
C20 C 0.14122(14) 0.41811(7) 0.06945(13) 0.0150(3) Uani 1 1 d . . . . .
H20 H 0.184849 0.462305 0.076551 0.018 Uiso 1 1 calc R U . . .
C21 C 0.04902(14) 0.40597(8) -0.03253(13) 0.0173(3) Uani 1 1 d . . . . .
H21 H 0.033813 0.441424 -0.094823 0.021 Uiso 1 1 calc R U . . .
C22 C -0.02029(14) 0.34128(8) -0.04175(13) 0.0188(3) Uani 1 1 d . . . . .
H22 H -0.082868 0.333464 -0.109336 0.023 Uiso 1 1 calc R U . . .
C23 C 0.00423(15) 0.28836(8) 0.05032(14) 0.0214(3) Uani 1 1 d . . . . .
H23 H -0.043490 0.245257 0.045524 0.026 Uiso 1 1 calc R U . . .
C24 C 0.09947(15) 0.29927(8) 0.14954(14) 0.0190(3) Uani 1 1 d . . . . .
H24 H 0.117354 0.262678 0.208982 0.023 Uiso 1 1 calc R U . . .

loop_
_atom_site_aniso_label
_atom_site_aniso_U_11
_atom_site_aniso_U_22
_atom_site_aniso_U_33
_atom_site_aniso_U_23
_atom_site_aniso_U_13
_atom_site_aniso_U_12
P1 0.01110(18) 0.00900(19) 0.01449(18) 0.00005(12) -0.00082(13) 0.00034(11)
F1 0.0194(4) 0.0097(4) 0.0215(4) -0.0005(3) -0.0011(3) 0.0026(3)
C1 0.0113(6) 0.0131(6) 0.0181(6) 0.0023(5) 0.0009(5) 0.0039(5)
C2 0.0173(7) 0.0138(7) 0.0252(8) 0.0011(6) 0.0010(6) 0.0011(5)
C3 0.0218(7) 0.0152(7) 0.0295(8) 0.0070(6) 0.0087(6) 0.0024(6)
C4 0.0218(7) 0.0246(8) 0.0193(7) 0.0066(6) 0.0073(6) 0.0081(6)
C5 0.0193(7) 0.0244(8) 0.0171(7) -0.0006(6) 0.0014(5) 0.0042(6)
C6 0.0138(6) 0.0160(7) 0.0188(7) 0.0008(5) 0.0016(5) 0.0012(5)
C7 0.0163(7) 0.0106(6) 0.0114(6) 0.0004(5) -0.0027(5) 0.0003(5)
C8 0.0158(7) 0.0146(7) 0.0154(6) 0.0012(5) -0.0012(5) -0.0001(5)
C9 0.0192(7) 0.0196(7) 0.0150(6) 0.0007(5) -0.0007(5) 0.0060(6)
C10 0.0294(8) 0.0119(7) 0.0179(7) -0.0015(5) -0.0040(6) 0.0054(6)
C11 0.0249(8) 0.0124(7) 0.0218(7) 0.0009(5) -0.0026(6) -0.0036(6)
C12 0.0160(7) 0.0143(7) 0.0176(7) 0.0005(5) -0.0015(5) -0.0010(5)
C13 0.0140(6) 0.0091(6) 0.0189(7) -0.0021(5) 0.0023(5) 0.0015(5)
C14 0.0165(7) 0.0243(8) 0.0165(7) -0.0015(6) 0.0013(5) 0.0003(6)
C15 0.0154(7) 0.0300(8) 0.0246(8) -0.0052(6) -0.0013(6) -0.0005(6)
C16 0.0152(7) 0.0224(8) 0.0292(8) -0.0031(6) 0.0071(6) -0.0026(6)
C17 0.0243(8) 0.0244(8) 0.0208(7) 0.0027(6) 0.0076(6) 0.0005(6)
C18 0.0186(7) 0.0220(8) 0.0190(7) 0.0022(6) 0.0000(6) 0.0020(6)
C19 0.0124(6) 0.0128(6) 0.0166(6) -0.0026(5) -0.0001(5) 0.0011(5)
C20 0.0152(7) 0.0126(7) 0.0172(7) -0.0022(5) 0.0012(5) 0.0000(5)
C21 0.0171(7) 0.0203(7) 0.0146(7) -0.0005(5) -0.0003(5) 0.0038(5)
C22 0.0138(7) 0.0246(8) 0.0180(7) -0.0072(6) -0.0023(5) 0.0012(6)
C23 0.0204(7) 0.0175(7) 0.0262(8) -0.0053(6) -0.0010(6) -0.0054(6)
C24 0.0218(7) 0.0133(7) 0.0219(7) -0.0004(5) -0.0028(6) -0.0014(5)

loop_
_atom_type_symbol
_atom_type_description
_atom_type_scat_dispersion_real
_atom_type_scat_dispersion_imag
_atom_type_scat_source
C C 0.0181 0.0091 'International Tables Vol C Tables 4.2.6.8 and 6.1.1.4'
H H 0.0000 0.0000 'International Tables Vol C Tables 4.2.6.8 and 6.1.1.4'
F F 0.0727 0.0534 'International Tables Vol C Tables 4.2.6.8 and 6.1.1.4'
P P 0.2955 0.4335 'International Tables Vol C Tables 4.2.6.8 and 6.1.1.4'

loop_
_geom_angle_atom_site_label_1
_geom_angle_atom_site_label_2
_geom_angle_atom_site_label_3
_geom_angle
_geom_angle_site_symmetry_1
_geom_angle_site_symmetry_3
_geom_angle_publ_flag
F1 P1 C13 85.05(5) . . ?
F1 P1 C19 87.25(5) . . ?
C13 P1 C19 117.53(6) . . ?
F1 P1 C1 85.77(5) . . ?
C13 P1 C1 118.82(6) . . ?
C19 P1 C1 122.23(6) . . ?
F1 P1 C7 178.23(5) . . ?
C13 P1 C7 95.58(6) . . ?
C19 P1 C7 93.91(6) . . ?
C1 P1 C7 92.49(6) . . ?
C6 C1 C2 118.64(12) . . ?
C6 C1 P1 119.78(10) . . ?
C2 C1 P1 121.51(10) . . ?
C3 C2 C1 120.48(13) . . ?
C4 C3 C2 120.35(13) . . ?
C3 C4 C5 119.64(13) . . ?
C4 C5 C6 120.25(14) . . ?
C5 C6 C1 120.50(13) . . ?
C12 C7 C8 117.17(12) . . ?
C12 C7 P1 124.50(10) . . ?
C8 C7 P1 118.31(10) . . ?
C9 C8 C7 121.89(13) . . ?
C8 C9 C10 119.92(13) . . ?
C11 C10 C9 119.09(13) . . ?
C10 C11 C12 120.78(13) . . ?
C11 C12 C7 121.15(13) . . ?
C14 C13 C18 119.27(13) . . ?
C14 C13 P1 120.32(10) . . ?
C18 C13 P1 120.41(11) . . ?
C15 C14 C13 120.27(13) . . ?
C16 C15 C14 120.42(14) . . ?
C15 C16 C17 119.58(13) . . ?
C16 C17 C18 120.28(13) . . ?
C13 C18 C17 120.16(13) . . ?
C24 C19 C20 118.13(12) . . ?
C24 C19 P1 120.78(10) . . ?
C20 C19 P1 121.07(10) . . ?
C21 C20 C19 120.68(13) . . ?
C22 C21 C20 120.28(13) . . ?
C23 C22 C21 119.56(13) . . ?
C22 C23 C24 120.36(13) . . ?
C23 C24 C19 120.94(13) . . ?

loop_
_geom_bond_atom_site_label_1
_geom_bond_atom_site_label_2
_geom_bond_distance
_geom_bond_site_symmetry_2
_geom_bond_publ_flag
P1 F1 1.7582(8) . ?
P1 C13 1.8264(14) . ?
P1 C19 1.8364(13) . ?
P1 C1 1.8419(13) . ?
P1 C7 1.9019(13) . ?
C1 C6 1.396(2) . ?
C1 C2 1.3981(19) . ?
C2 C3 1.389(2) . ?
C3 C4 1.385(2) . ?
C4 C5 1.386(2) . ?
C5 C6 1.3916(19) . ?
C7 C12 1.3948(19) . ?
C7 C8 1.4027(19) . ?
C8 C9 1.3835(19) . ?
C9 C10 1.394(2) . ?
C10 C11 1.381(2) . ?
C11 C12 1.391(2) . ?
C13 C14 1.391(2) . ?
C13 C18 1.3920(19) . ?
C14 C15 1.389(2) . ?
C15 C16 1.383(2) . ?
C16 C17 1.387(2) . ?
C17 C18 1.392(2) . ?
C19 C24 1.3972(19) . ?
C19 C20 1.4002(19) . ?
C20 C21 1.3904(19) . ?
C21 C22 1.386(2) . ?
C22 C23 1.385(2) . ?
C23 C24 1.385(2) . ?

loop_
_geom_torsion_atom_site_label_1
_geom_torsion_atom_site_label_2
_geom_torsion_atom_site_label_3
_geom_torsion_atom_site_label_4
_geom_torsion
_geom_torsion_site_symmetry_1
_geom_torsion_site_symmetry_2
_geom_torsion_site_symmetry_3
_geom_torsion_site_symmetry_4
_geom_torsion_publ_flag
F1 P1 C1 C6 132.45(11) . . . . ?
C13 P1 C1 C6 50.47(13) . . . . ?
C19 P1 C1 C6 -143.48(10) . . . . ?
C7 P1 C1 C6 -47.28(11) . . . . ?
F1 P1 C1 C2 -44.60(11) . . . . ?
C13 P1 C1 C2 -126.58(11) . . . . ?
C19 P1 C1 C2 39.46(14) . . . . ?
C7 P1 C1 C2 135.66(11) . . . . ?
C6 C1 C2 C3 -0.8(2) . . . . ?
P1 C1 C2 C3 176.28(10) . . . . ?
C1 C2 C3 C4 -2.5(2) . . . . ?
C2 C3 C4 C5 3.3(2) . . . . ?
C3 C4 C5 C6 -0.8(2) . . . . ?
C4 C5 C6 C1 -2.6(2) . . . . ?
C2 C1 C6 C5 3.4(2) . . . . ?
P1 C1 C6 C5 -173.78(10) . . . . ?
C12 C7 C8 C9 0.58(19) . . . . ?
P1 C7 C8 C9 179.24(10) . . . . ?
C7 C8 C9 C10 -0.4(2) . . . . ?
C8 C9 C10 C11 0.0(2) . . . . ?
C9 C10 C11 C12 0.3(2) . . . . ?
C10 C11 C12 C7 -0.2(2) . . . . ?
C8 C7 C12 C11 -0.29(19) . . . . ?
P1 C7 C12 C11 -178.85(10) . . . . ?
F1 P1 C13 C14 -84.21(11) . . . . ?
C19 P1 C13 C14 -168.50(11) . . . . ?
C1 P1 C13 C14 -1.80(14) . . . . ?
C7 P1 C13 C14 94.13(12) . . . . ?
F1 P1 C13 C18 96.12(11) . . . . ?
C19 P1 C13 C18 11.82(14) . . . . ?
C1 P1 C13 C18 178.52(10) . . . . ?
C7 P1 C13 C18 -85.54(12) . . . . ?
C18 C13 C14 C15 1.4(2) . . . . ?
P1 C13 C14 C15 -178.25(11) . . . . ?
C13 C14 C15 C16 -1.1(2) . . . . ?
C14 C15 C16 C17 0.0(2) . . . . ?
C15 C16 C17 C18 0.9(2) . . . . ?
C14 C13 C18 C17 -0.6(2) . . . . ?
P1 C13 C18 C17 179.09(11) . . . . ?
C16 C17 C18 C13 -0.6(2) . . . . ?
F1 P1 C19 C24 33.53(11) . . . . ?
C13 P1 C19 C24 116.50(11) . . . . ?
C1 P1 C19 C24 -49.72(13) . . . . ?
C7 P1 C19 C24 -145.14(11) . . . . ?
F1 P1 C19 C20 -144.78(11) . . . . ?
C13 P1 C19 C20 -61.81(12) . . . . ?
C1 P1 C19 C20 131.97(11) . . . . ?
C7 P1 C19 C20 36.55(11) . . . . ?
C24 C19 C20 C21 -1.35(19) . . . . ?
P1 C19 C20 C21 177.00(10) . . . . ?
C19 C20 C21 C22 2.3(2) . . . . ?
C20 C21 C22 C23 -0.9(2) . . . . ?
C21 C22 C23 C24 -1.4(2) . . . . ?
C22 C23 C24 C19 2.3(2) . . . . ?
C20 C19 C24 C23 -0.9(2) . . . . ?
P1 C19 C24 C23 -179.25(11) . . . . ?
